data_4081317
loop_
_publ_author_name
'Yamaguchi, Yu'
'Yamanishi, Katsunori'
'Kondo, Mitsuru'
'Tsukada, Naofumi'

_publ_section_title
;
 Synthesis of Dinuclear (\m-\h3-Allyl)palladium(I) and -platinum(I)
 Complexes Supported by Chelate-Bridging Ligands
;
_journal_issue 17
_journal_name_full Organometallics
_journal_page_first 4837
_journal_paper_doi 10.1021/om400557p
_journal_volume 32
_journal_year 2013
_chemical_formula_moiety 'C40 H34 N2 P2 Pt2'
_chemical_formula_sum 'C40 H34 N2 P2 Pt2'
_chemical_formula_weight 994.85
_space_group_IT_number 14
_symmetry_cell_setting monoclinic
_symmetry_Int_Tables_number 14
_symmetry_space_group_name_Hall '-P 2yn'
_symmetry_space_group_name_H-M 'P 1 21/n 1'
_atom_sites_solution_hydrogens geom
_atom_sites_solution_primary direct
_atom_sites_solution_secondary difmap
_cell_angle_alpha 90.0000
_cell_angle_beta 108.870(4)
_cell_angle_gamma 90.0000
_cell_formula_units_Z 4
_cell_length_a 9.5484(8)
_cell_length_b 34.4643(18)
_cell_length_c 10.8525(8)
_cell_measurement_reflns_used 8502
_cell_measurement_temperature 293
_cell_measurement_theta_max 27.47
_cell_measurement_theta_min 3.04
_cell_volume 3379.4(4)
_computing_cell_refinement CrystalClear
_computing_data_collection 'CrystalClear (Rigaku/MSC Inc., 2006)'
_computing_data_reduction CrystalClear
_computing_molecular_graphics 'CrystalStructure 4.0'
_computing_publication_material 'CrystalStructure 4.0 (Rigaku, 2010)'
_computing_structure_refinement 'SHELXL97 (Sheldrick, 2008)'
_computing_structure_solution 'SIR92 (Altomare, et al., 1994)'
_diffrn_ambient_temperature 293
_diffrn_detector_area_resol_mean 7.314
_diffrn_measured_fraction_theta_full 0.974
_diffrn_measured_fraction_theta_max 0.974
_diffrn_measurement_device_type 'Rigaku Mercury70'
_diffrn_measurement_method \w
_diffrn_radiation_type 'Mo K\a'
_diffrn_radiation_wavelength 0.71070
_diffrn_reflns_av_R_equivalents 0.0495
_diffrn_reflns_limit_h_max 12
_diffrn_reflns_limit_h_min -11
_diffrn_reflns_limit_k_max 38
_diffrn_reflns_limit_k_min -44
_diffrn_reflns_limit_l_max 14
_diffrn_reflns_limit_l_min -14
_diffrn_reflns_number 22462
_diffrn_reflns_theta_full 27.45
_diffrn_reflns_theta_max 27.45
_diffrn_standards_number 0
_exptl_absorpt_coefficient_mu 8.364
_exptl_absorpt_correction_T_max 0.269
_exptl_absorpt_correction_T_min 0.149
_exptl_absorpt_correction_type multi-scan
_exptl_absorpt_process_details 'REQAB (Rigaku, 1998)'
_exptl_crystal_colour pale_yellow
_exptl_crystal_density_diffrn 1.955
_exptl_crystal_density_method 'not measured'
_exptl_crystal_description prism
_exptl_crystal_F_000 1896.00
_exptl_crystal_size_max 0.340
_exptl_crystal_size_mid 0.190
_exptl_crystal_size_min 0.157
_refine_diff_density_max 1.880
_refine_diff_density_min -1.550
_refine_ls_extinction_coef 0.00066(5)
_refine_ls_extinction_method SHELXL
_refine_ls_goodness_of_fit_ref 1.066
_refine_ls_hydrogen_treatment constr
_refine_ls_number_parameters 395
_refine_ls_number_reflns 7526
_refine_ls_number_restraints 0
_refine_ls_R_factor_gt 0.0459
_refine_ls_shift/su_max 0.001
_refine_ls_structure_factor_coef Fsqd
_refine_ls_weighting_details 'w = 1/[\s^2^(Fo^2^)+(0.0100P)^2^+22.0000P] where P=(Fo^2^+2Fc^2^)/3'
_refine_ls_weighting_scheme calc
_refine_ls_wR_factor_ref 0.0885
_reflns_number_gt 6667
_reflns_number_total 7526
_reflns_threshold_expression F^2^>2.0\s(F^2^)
_cod_data_source_file om400557p_si_002.cif
_cod_data_source_block complex7_Pt2(allyl)(dpfam)
_cod_original_cell_volume 3379.4(5)
_cod_database_code 4081317

loop_
_symmetry_equiv_pos_site_id
_symmetry_equiv_pos_as_xyz
1 +X,+Y,+Z
2 1/2-X,1/2+Y,1/2-Z
3 -X,-Y,-Z
4 1/2+X,1/2-Y,1/2+Z

loop_
_atom_site_label
_atom_site_type_symbol
_atom_site_fract_x
_atom_site_fract_y
_atom_site_fract_z
_atom_site_U_iso_or_equiv
_atom_site_adp_type
_atom_site_occupancy
_atom_site_symmetry_multiplicity
_atom_site_calc_flag
_atom_site_refinement_flags
Pt1 Pt 0.87261(3) 0.095412(8) 0.37933(3) 0.03600(9) Uani 1.0 4 d .
Pt2 Pt 0.95723(3) 0.150087(7) 0.55870(3) 0.03371(9) Uani 1.0 4 d .
P1 P 0.7493(3) 0.05414(6) 0.22325(17) 0.0394(4) Uani 1.0 4 d .
P2 P 0.9815(2) 0.19842(5) 0.70036(17) 0.0362(4) Uani 1.0 4 d .
N1 N 0.6741(6) 0.09559(17) 0.4249(6) 0.0367(13) Uani 1.0 4 d .
N2 N 0.7314(6) 0.15204(16) 0.5472(6) 0.0343(13) Uani 1.0 4 d .
C1 C 0.5730(8) 0.0648(2) 0.3780(7) 0.0385(16) Uani 1.0 4 d .
C2 C 0.4582(9) 0.0553(3) 0.4249(8) 0.050(2) Uani 1.0 4 d .
C3 C 0.3689(9) 0.0237(3) 0.3786(9) 0.053(2) Uani 1.0 4 d .
C4 C 0.3901(10) 0.0007(3) 0.2808(8) 0.053(2) Uani 1.0 4 d .
C5 C 0.5027(9) 0.0091(3) 0.2348(8) 0.050(2) Uani 1.0 4 d .
C6 C 0.5954(8) 0.0409(2) 0.2796(7) 0.0398(16) Uani 1.0 4 d .
C7 C 0.8326(9) 0.0083(3) 0.1973(8) 0.0450(18) Uani 1.0 4 d .
C8 C 0.9306(12) -0.0099(3) 0.3044(9) 0.073(3) Uani 1.0 4 d .
C9 C 0.9918(14) -0.0452(4) 0.2920(12) 0.087(4) Uani 1.0 4 d .
C10 C 0.9563(12) -0.0630(3) 0.1752(13) 0.077(3) Uani 1.0 4 d .
C11 C 0.8676(13) -0.0451(3) 0.0650(12) 0.080(4) Uani 1.0 4 d .
C12 C 0.8037(10) -0.0091(3) 0.0786(8) 0.057(3) Uani 1.0 4 d .
C13 C 0.6638(9) 0.0741(3) 0.0604(7) 0.0413(17) Uani 1.0 4 d .
C14 C 0.5131(10) 0.0803(3) 0.0073(8) 0.055(2) Uani 1.0 4 d .
C15 C 0.4536(11) 0.0972(3) -0.1150(9) 0.065(3) Uani 1.0 4 d .
C16 C 0.5435(11) 0.1080(3) -0.1846(9) 0.059(3) Uani 1.0 4 d .
C17 C 0.6933(11) 0.1014(3) -0.1341(9) 0.060(3) Uani 1.0 4 d .
C18 C 0.7528(10) 0.0847(3) -0.0132(8) 0.056(3) Uani 1.0 4 d .
C19 C 0.6375(8) 0.1240(2) 0.4896(7) 0.0368(15) Uani 1.0 4 d .
C20 C 0.6823(8) 0.1850(2) 0.6014(7) 0.0331(14) Uani 1.0 4 d .
C21 C 0.5338(9) 0.1941(3) 0.5768(8) 0.0471(18) Uani 1.0 4 d .
C22 C 0.4925(10) 0.2264(3) 0.6329(9) 0.055(2) Uani 1.0 4 d .
C23 C 0.5981(10) 0.2506(3) 0.7128(9) 0.055(2) Uani 1.0 4 d .
C24 C 0.7457(10) 0.2426(3) 0.7360(8) 0.0499(19) Uani 1.0 4 d .
C25 C 0.7897(8) 0.2100(2) 0.6818(7) 0.0357(15) Uani 1.0 4 d .
C26 C 1.0676(8) 0.1851(2) 0.8694(8) 0.0402(16) Uani 1.0 4 d .
C27 C 1.2208(9) 0.1811(3) 0.9184(8) 0.055(3) Uani 1.0 4 d .
C28 C 1.2889(10) 0.1659(3) 1.0423(8) 0.059(3) Uani 1.0 4 d .
C29 C 1.2044(10) 0.1543(3) 1.1186(9) 0.057(3) Uani 1.0 4 d .
C30 C 1.0556(10) 0.1577(3) 1.0689(9) 0.063(3) Uani 1.0 4 d .
C31 C 0.9863(9) 0.1741(3) 0.9467(8) 0.050(2) Uani 1.0 4 d .
C32 C 1.0677(8) 0.2437(2) 0.6765(7) 0.0388(16) Uani 1.0 4 d .
C33 C 1.1419(10) 0.2689(3) 0.7765(8) 0.051(2) Uani 1.0 4 d .
C34 C 1.2025(10) 0.3030(3) 0.7493(9) 0.060(3) Uani 1.0 4 d .
C35 C 1.1913(9) 0.3123(3) 0.6246(9) 0.053(2) Uani 1.0 4 d .
C36 C 1.1197(9) 0.2879(3) 0.5248(9) 0.053(2) Uani 1.0 4 d .
C37 C 1.0595(9) 0.2537(3) 0.5506(8) 0.0434(17) Uani 1.0 4 d .
C38A C 1.0759 0.0990 0.3490 0.045(8) Uiso 0.3300 4 d .
C38B C 1.0830 0.0948 0.3650 0.049(4) Uiso 0.6700 4 d .
C39A C 1.0878 0.1357 0.4126 0.042(5) Uiso 0.3300 4 d .
C39B C 1.1289 0.1078 0.4972 0.044(3) Uiso 0.6700 4 d .
C40A C 1.1661 0.1472 0.5428 0.030(7) Uiso 0.3300 4 d .
C40B C 1.1713 0.1445 0.5581 0.060(6) Uiso 0.6700 4 d .
H2 H 0.4414 0.0707 0.4890 0.0595 Uiso 1.0 4 calc R
H3 H 0.2939 0.0177 0.4128 0.0630 Uiso 1.0 4 calc R
H4 H 0.3276 -0.0201 0.2473 0.0635 Uiso 1.0 4 calc R
H5 H 0.5187 -0.0069 0.1715 0.0605 Uiso 1.0 4 calc R
H8 H 0.9553 0.0019 0.3857 0.0870 Uiso 1.0 4 calc R
H9 H 1.0582 -0.0569 0.3648 0.1046 Uiso 1.0 4 calc R
H10 H 0.9925 -0.0878 0.1696 0.0928 Uiso 1.0 4 calc R
H11 H 0.8500 -0.0564 -0.0165 0.0964 Uiso 1.0 4 calc R
H12 H 0.7406 0.0030 0.0051 0.0683 Uiso 1.0 4 calc R
H14 H 0.4508 0.0730 0.0538 0.0661 Uiso 1.0 4 calc R
H15 H 0.3519 0.1011 -0.1497 0.0774 Uiso 1.0 4 calc R
H16 H 0.5037 0.1198 -0.2655 0.0708 Uiso 1.0 4 calc R
H17 H 0.7547 0.1084 -0.1817 0.0717 Uiso 1.0 4 calc R
H18 H 0.8542 0.0803 0.0197 0.0674 Uiso 1.0 4 calc R
H19 H 0.5424 0.1244 0.4952 0.0441 Uiso 1.0 4 calc R
H21 H 0.4612 0.1783 0.5218 0.0565 Uiso 1.0 4 calc R
H22 H 0.3927 0.2318 0.6165 0.0656 Uiso 1.0 4 calc R
H23 H 0.5700 0.2722 0.7507 0.0655 Uiso 1.0 4 calc R
H24 H 0.8171 0.2591 0.7886 0.0598 Uiso 1.0 4 calc R
H27 H 1.2783 0.1888 0.8680 0.0661 Uiso 1.0 4 calc R
H28 H 1.3913 0.1634 1.0740 0.0708 Uiso 1.0 4 calc R
H29 H 1.2491 0.1444 1.2019 0.0680 Uiso 1.0 4 calc R
H30 H 0.9978 0.1489 1.1176 0.0753 Uiso 1.0 4 calc R
H31 H 0.8842 0.1775 0.9176 0.0598 Uiso 1.0 4 calc R
H33 H 1.1508 0.2628 0.8622 0.0614 Uiso 1.0 4 calc R
H34 H 1.2513 0.3197 0.8169 0.0715 Uiso 1.0 4 calc R
H35 H 1.2323 0.3353 0.6073 0.0632 Uiso 1.0 4 calc R
H36 H 1.1117 0.2943 0.4395 0.0640 Uiso 1.0 4 calc R
H37 H 1.0124 0.2371 0.4823 0.0521 Uiso 1.0 4 calc R
H38A H 1.1251 0.0775 0.3948 0.0747 Uiso 0.3327 4 d .
H38B H 1.0190 0.0965 0.2619 0.0747 Uiso 0.3327 4 d .
H38C H 1.0764 0.1124 0.2982 0.0747 Uiso 0.6673 4 d .
H38D H 1.0596 0.0688 0.3458 0.0747 Uiso 0.6673 4 d .
H39 H 1.0352 0.1556 0.3598 0.0747 Uiso 0.3327 4 d .
H39A H 1.1317 0.0880 0.5562 0.0747 Uiso 0.6673 4 d .
H40A H 1.2217 0.1291 0.6022 0.0747 Uiso 0.3327 4 d .
H40B H 1.1617 0.1728 0.5684 0.0747 Uiso 0.3327 4 d .
H40C H 1.1724 0.1663 0.5078 0.0747 Uiso 0.6673 4 d .
H40D H 1.1980 0.1467 0.6481 0.0747 Uiso 0.6673 4 d .

loop_
_atom_site_aniso_label
_atom_site_aniso_U_11
_atom_site_aniso_U_22
_atom_site_aniso_U_33
_atom_site_aniso_U_12
_atom_site_aniso_U_13
_atom_site_aniso_U_23
Pt1 0.03449(16) 0.03882(16) 0.03462(15) -0.00069(11) 0.01106(11) -0.00453(10)
Pt2 0.03009(15) 0.03447(15) 0.03566(15) -0.00253(10) 0.00939(11) -0.00295(10)
P1 0.0432(11) 0.0396(11) 0.0314(9) -0.0002(8) 0.0064(8) -0.0053(7)
P2 0.0369(10) 0.0366(10) 0.0360(9) -0.0056(8) 0.0130(8) -0.0053(7)
N1 0.030(3) 0.040(4) 0.042(4) -0.005(3) 0.015(3) -0.010(3)
N2 0.025(3) 0.035(4) 0.045(4) -0.002(3) 0.015(3) -0.006(3)
C1 0.044(4) 0.031(4) 0.037(4) -0.003(3) 0.008(3) -0.001(3)
C2 0.047(5) 0.049(5) 0.056(5) -0.011(4) 0.021(4) -0.016(4)
C3 0.043(5) 0.048(5) 0.073(6) -0.010(4) 0.026(5) -0.002(4)
C4 0.052(5) 0.043(5) 0.055(5) -0.011(4) 0.005(4) -0.006(4)
C5 0.053(5) 0.043(5) 0.049(5) -0.009(4) 0.009(4) -0.008(4)
C6 0.045(5) 0.037(4) 0.033(4) -0.002(4) 0.006(3) -0.004(3)
C7 0.045(5) 0.047(5) 0.043(4) 0.003(4) 0.013(4) -0.003(4)
C8 0.101(8) 0.070(7) 0.048(5) 0.031(6) 0.027(6) 0.023(5)
C9 0.093(9) 0.081(9) 0.082(8) 0.033(7) 0.021(7) 0.034(7)
C10 0.068(7) 0.055(7) 0.115(10) 0.018(6) 0.037(7) 0.001(6)
C11 0.086(8) 0.060(7) 0.091(8) 0.019(6) 0.024(7) -0.024(6)
C12 0.064(6) 0.054(6) 0.048(5) 0.021(5) 0.012(4) -0.011(4)
C13 0.046(5) 0.040(4) 0.038(4) -0.002(4) 0.016(4) -0.003(3)
C14 0.053(5) 0.065(6) 0.051(5) 0.010(5) 0.022(4) 0.010(4)
C15 0.051(6) 0.079(7) 0.053(6) 0.014(5) 0.004(5) 0.013(5)
C16 0.071(6) 0.055(6) 0.047(5) 0.011(5) 0.012(5) 0.013(4)
C17 0.063(6) 0.065(6) 0.056(6) -0.003(5) 0.025(5) 0.007(5)
C18 0.048(5) 0.068(6) 0.049(5) -0.001(5) 0.011(4) 0.005(4)
C19 0.029(4) 0.042(4) 0.041(4) -0.000(3) 0.013(3) -0.007(3)
C20 0.033(4) 0.035(4) 0.033(4) 0.000(3) 0.012(3) 0.001(3)
C21 0.039(4) 0.048(5) 0.052(5) 0.002(4) 0.012(4) -0.005(4)
C22 0.056(6) 0.047(5) 0.065(6) 0.012(4) 0.024(5) 0.004(4)
C23 0.063(6) 0.044(5) 0.064(6) 0.008(4) 0.031(5) -0.006(4)
C24 0.054(5) 0.038(5) 0.056(5) -0.008(4) 0.015(4) -0.013(4)
C25 0.041(4) 0.033(4) 0.037(4) -0.004(3) 0.018(3) -0.006(3)
C26 0.035(4) 0.035(4) 0.048(5) -0.000(3) 0.010(4) -0.002(3)
C27 0.045(5) 0.071(6) 0.050(5) -0.007(5) 0.016(4) 0.003(4)
C28 0.044(5) 0.078(7) 0.049(5) -0.003(5) 0.007(4) 0.009(5)
C29 0.047(5) 0.071(7) 0.048(5) 0.000(5) 0.010(4) 0.006(4)
C30 0.051(6) 0.088(8) 0.054(6) -0.002(5) 0.023(5) 0.015(5)
C31 0.038(5) 0.060(6) 0.050(5) -0.005(4) 0.011(4) 0.003(4)
C32 0.038(4) 0.042(4) 0.039(4) -0.002(3) 0.016(3) -0.005(3)
C33 0.057(5) 0.053(5) 0.043(5) -0.013(4) 0.017(4) -0.011(4)
C34 0.061(6) 0.049(5) 0.065(6) -0.024(5) 0.014(5) -0.019(5)
C35 0.046(5) 0.036(5) 0.080(6) -0.009(4) 0.026(5) 0.001(4)
C36 0.053(5) 0.058(6) 0.057(5) -0.007(4) 0.030(5) 0.002(4)
C37 0.043(5) 0.043(5) 0.042(4) -0.003(4) 0.011(4) -0.004(4)

loop_
_atom_type_symbol
_atom_type_description
_atom_type_scat_dispersion_real
_atom_type_scat_dispersion_imag
_atom_type_scat_source
C C 0.0033 0.0016
;
International Tables for Crystallography
(1992, Vol. C, Tables 4.2.6.8 and 6.1.1.4)
;
H H 0.0000 0.0000
;
International Tables for Crystallography
(1992, Vol. C, Table 6.1.1.4)
;
N N 0.0061 0.0033
;
International Tables for Crystallography
(1992, Vol. C, Tables 4.2.6.8 and 6.1.1.4)
;
Pt Pt -1.7033 8.3905
;
International Tables for Crystallography
(1992, Vol. C, Tables 4.2.6.8 and 6.1.1.4)
;
P P 0.1023 0.0942
;
International Tables for Crystallography
(1992, Vol. C, Tables 4.2.6.8 and 6.1.1.4)
;

loop_
_geom_angle_atom_site_label_1
_geom_angle_atom_site_label_2
_geom_angle_atom_site_label_3
_geom_angle
_geom_angle_publ_flag
Pt2 Pt1 P1 166.87(6) yes
Pt2 Pt1 N1 84.78(16) yes
Pt2 Pt1 C38A 89.743(12) yes
Pt2 Pt1 C38B 89.406(12) yes
Pt2 Pt1 C39A 55.624(10) yes
Pt2 Pt1 C39B 57.665(9) yes
P1 Pt1 N1 83.46(17) yes
P1 Pt1 C38A 102.04(6) yes
P1 Pt1 C38B 102.92(6) yes
P1 Pt1 C39A 134.10(6) yes
P1 Pt1 C39B 135.46(6) yes
N1 Pt1 C38A 174.51(16) yes
N1 Pt1 C38B 171.26(15) yes
N1 Pt1 C39A 138.72(16) yes
N1 Pt1 C39B 135.43(15) yes
C38A Pt1 C39A 36.180(6) yes
C38B Pt1 C39B 36.318(6) yes
Pt1 Pt2 P2 168.80(5) yes
Pt1 Pt2 N2 85.20(16) yes
Pt1 Pt2 C39A 57.195(11) yes
Pt1 Pt2 C39B 56.301(10) yes
Pt1 Pt2 C40A 88.709(14) yes
Pt1 Pt2 C40B 89.904(14) yes
P2 Pt2 N2 83.89(16) yes
P2 Pt2 C39A 131.30(6) yes
P2 Pt2 C39B 134.90(5) yes
P2 Pt2 C40A 101.94(6) yes
P2 Pt2 C40B 101.00(5) yes
N2 Pt2 C39A 135.54(16) yes
N2 Pt2 C39B 139.69(15) yes
N2 Pt2 C40A 172.19(16) yes
N2 Pt2 C40B 175.10(16) yes
C39A Pt2 C40A 36.751(7) yes
C39B Pt2 C40B 35.616(6) yes
Pt1 P1 C6 100.9(3) yes
Pt1 P1 C7 121.2(3) yes
Pt1 P1 C13 117.0(3) yes
C6 P1 C7 105.9(4) yes
C6 P1 C13 105.3(4) yes
C7 P1 C13 104.9(4) yes
Pt2 P2 C25 102.2(3) yes
Pt2 P2 C26 115.0(3) yes
Pt2 P2 C32 119.5(3) yes
C25 P2 C26 106.2(4) yes
C25 P2 C32 106.4(4) yes
C26 P2 C32 106.4(4) yes
Pt1 N1 C1 118.3(5) yes
Pt1 N1 C19 122.8(5) yes
C1 N1 C19 118.9(7) yes
Pt2 N2 C19 121.5(5) yes
Pt2 N2 C20 117.7(4) yes
C19 N2 C20 120.8(6) yes
N1 C1 C2 124.8(7) yes
N1 C1 C6 117.1(8) yes
C2 C1 C6 118.0(7) yes
C1 C2 C3 121.5(9) yes
C2 C3 C4 120.2(9) yes
C3 C4 C5 119.3(8) yes
C4 C5 C6 121.8(9) yes
P1 C6 C1 116.2(6) yes
P1 C6 C5 124.6(7) yes
C1 C6 C5 119.1(8) yes
P1 C7 C8 118.1(7) yes
P1 C7 C12 124.0(6) yes
C8 C7 C12 117.9(8) yes
C7 C8 C9 120.8(9) yes
C8 C9 C10 120.6(10) yes
C9 C10 C11 120.9(11) yes
C10 C11 C12 118.1(11) yes
C7 C12 C11 121.5(8) yes
P1 C13 C14 122.7(7) yes
P1 C13 C18 119.4(6) yes
C14 C13 C18 117.9(7) yes
C13 C14 C15 120.7(10) yes
C14 C15 C16 120.4(9) yes
C15 C16 C17 119.6(9) yes
C16 C17 C18 120.3(10) yes
C13 C18 C17 121.1(8) yes
N1 C19 N2 122.5(7) yes
N2 C20 C21 123.5(6) yes
N2 C20 C25 118.2(6) yes
C21 C20 C25 118.2(7) yes
C20 C21 C22 121.0(7) yes
C21 C22 C23 120.6(9) yes
C22 C23 C24 119.4(9) yes
C23 C24 C25 121.1(7) yes
P2 C25 C20 116.1(6) yes
P2 C25 C24 124.1(6) yes
C20 C25 C24 119.8(7) yes
P2 C26 C27 119.3(7) yes
P2 C26 C31 122.0(6) yes
C27 C26 C31 118.2(7) yes
C26 C27 C28 120.7(9) yes
C27 C28 C29 120.3(8) yes
C28 C29 C30 118.4(8) yes
C29 C30 C31 121.9(10) yes
C26 C31 C30 120.4(8) yes
P2 C32 C33 124.3(7) yes
P2 C32 C37 118.1(6) yes
C33 C32 C37 117.6(8) yes
C32 C33 C34 120.5(8) yes
C33 C34 C35 120.6(8) yes
C34 C35 C36 120.0(9) yes
C35 C36 C37 119.9(9) yes
C32 C37 C36 121.4(7) yes
Pt1 C38A C39A 84.742(8) yes
Pt1 C38B C39B 84.903(9) yes
Pt1 C39A Pt2 67.182(11) yes
Pt1 C39A C38A 59.078(8) yes
Pt1 C39A C40A 117.241(9) yes
Pt2 C39A C38A 122.214(7) yes
Pt2 C39A C40A 59.868(8) yes
C38A C39A C40A 131.314 yes
Pt1 C39B Pt2 66.033(11) yes
Pt1 C39B C38B 58.779(9) yes
Pt1 C39B C40B 119.492(7) yes
Pt2 C39B C38B 116.501(8) yes
Pt2 C39B C40B 57.197(7) yes
C38B C39B C40B 133.864 yes
Pt2 C40A C39A 83.380(10) yes
Pt2 C40B C39B 87.187(8) yes
C1 C2 H2 119.281 no
C3 C2 H2 119.262 no
C2 C3 H3 119.896 no
C4 C3 H3 119.867 no
C3 C4 H4 120.342 no
C5 C4 H4 120.343 no
C4 C5 H5 119.086 no
C6 C5 H5 119.077 no
C7 C8 H8 119.597 no
C9 C8 H8 119.598 no
C8 C9 H9 119.707 no
C10 C9 H9 119.717 no
C9 C10 H10 119.575 no
C11 C10 H10 119.573 no
C10 C11 H11 120.958 no
C12 C11 H11 120.961 no
C7 C12 H12 119.234 no
C11 C12 H12 119.237 no
C13 C14 H14 119.669 no
C15 C14 H14 119.661 no
C14 C15 H15 119.806 no
C16 C15 H15 119.820 no
C15 C16 H16 120.217 no
C17 C16 H16 120.218 no
C16 C17 H17 119.840 no
C18 C17 H17 119.843 no
C13 C18 H18 119.445 no
C17 C18 H18 119.446 no
N1 C19 H19 118.753 no
N2 C19 H19 118.772 no
C20 C21 H21 119.485 no
C22 C21 H21 119.521 no
C21 C22 H22 119.698 no
C23 C22 H22 119.723 no
C22 C23 H23 120.325 no
C24 C23 H23 120.323 no
C23 C24 H24 119.478 no
C25 C24 H24 119.471 no
C26 C27 H27 119.646 no
C28 C27 H27 119.652 no
C27 C28 H28 119.859 no
C29 C28 H28 119.847 no
C28 C29 H29 120.805 no
C30 C29 H29 120.805 no
C29 C30 H30 119.037 no
C31 C30 H30 119.046 no
C26 C31 H31 119.785 no
C30 C31 H31 119.782 no
C32 C33 H33 119.761 no
C34 C33 H33 119.766 no
C33 C34 H34 119.689 no
C35 C34 H34 119.675 no
C34 C35 H35 120.011 no
C36 C35 H35 120.005 no
C35 C36 H36 120.045 no
C37 C36 H36 120.029 no
C32 C37 H37 119.306 no
C36 C37 H37 119.319 no
Pt1 C38A H38A 101.794(9) no
Pt1 C38A H38B 83.498(10) no
C39A C38A H38A 120.013(5) no
C39A C38A H38B 120.0752(19) no
H38A C38A H38B 119.911(3) no
Pt1 C38B H38C 103.293(9) no
Pt1 C38B H38D 81.798(8) no
C39B C38B H38C 119.944(5) no
C39B C38B H38D 120.034 no
H38C C38B H38D 120.021(4) no
Pt1 C39A H39 93.855(8) no
Pt2 C39A H39 87.796(8) no
C38A C39A H39 114.338(5) no
C40A C39A H39 114.348(4) no
Pt1 C39B H39A 91.899(8) no
Pt2 C39B H39A 97.004(8) no
C38B C39B H39A 113.062(5) no
C40B C39B H39A 113.074(5) no
Pt2 C40A H40A 108.973(9) no
Pt2 C40A H40B 77.906(7) no
C39A C40A H40A 119.908(4) no
C39A C40A H40B 120.038 no
H40A C40A H40B 120.054(4) no
Pt2 C40B H40C 97.257(8) no
Pt2 C40B H40D 85.664(10) no
C39B C40B H40C 119.950(5) no
C39B C40B H40D 119.9699(17) no
H40C C40B H40D 120.080(3) no

loop_
_geom_bond_atom_site_label_1
_geom_bond_atom_site_label_2
_geom_bond_distance
_geom_bond_publ_flag
Pt1 Pt2 2.6411(5) yes
Pt1 P1 2.2336(19) yes
Pt1 N1 2.108(7) yes
Pt1 C38A 2.0748(4) yes
Pt1 C38B 2.0645(4) yes
Pt1 C39A 2.4084(4) yes
Pt1 C39B 2.4046(4) yes
Pt2 P2 2.2275(18) yes
Pt2 N2 2.120(6) yes
Pt2 C39A 2.3649(4) yes
Pt2 C39B 2.4421(4) yes
Pt2 C40A 2.0591(4) yes
Pt2 C40B 2.0552(4) yes
P1 C6 1.823(9) yes
P1 C7 1.831(9) yes
P1 C13 1.826(7) yes
P2 C25 1.820(8) yes
P2 C26 1.810(8) yes
P2 C32 1.820(8) yes
N1 C1 1.415(9) yes
N1 C19 1.315(10) yes
N2 C19 1.330(9) yes
N2 C20 1.425(10) yes
C1 C2 1.388(13) yes
C1 C6 1.416(11) yes
C2 C3 1.375(12) yes
C3 C4 1.390(14) yes
C4 C5 1.355(14) yes
C5 C6 1.395(11) yes
C7 C8 1.385(12) yes
C7 C12 1.366(12) yes
C8 C9 1.375(17) yes
C9 C10 1.349(18) yes
C10 C11 1.368(15) yes
C11 C12 1.412(15) yes
C13 C14 1.383(11) yes
C13 C18 1.388(14) yes
C14 C15 1.392(12) yes
C15 C16 1.366(16) yes
C16 C17 1.374(14) yes
C17 C18 1.377(12) yes
C20 C21 1.391(11) yes
C20 C25 1.408(9) yes
C21 C22 1.386(13) yes
C22 C23 1.377(12) yes
C23 C24 1.377(13) yes
C24 C25 1.393(12) yes
C26 C27 1.392(11) yes
C26 C31 1.369(13) yes
C27 C28 1.394(12) yes
C28 C29 1.387(15) yes
C29 C30 1.352(12) yes
C30 C31 1.395(12) yes
C32 C33 1.392(11) yes
C32 C37 1.387(11) yes
C33 C34 1.383(13) yes
C34 C35 1.362(14) yes
C35 C36 1.368(12) yes
C36 C37 1.378(12) yes
C38A C39A 1.42773(7) yes
C38B C39B 1.42985(10) yes
C39A C40A 1.42453(10) yes
C39B C40B 1.42389(7) yes
C2 H2 0.930 no
C3 H3 0.930 no
C4 H4 0.930 no
C5 H5 0.930 no
C8 H8 0.930 no
C9 H9 0.930 no
C10 H10 0.930 no
C11 H11 0.930 no
C12 H12 0.930 no
C14 H14 0.930 no
C15 H15 0.930 no
C16 H16 0.930 no
C17 H17 0.930 no
C18 H18 0.930 no
C19 H19 0.930 no
C21 H21 0.930 no
C22 H22 0.930 no
C23 H23 0.930 no
C24 H24 0.930 no
C27 H27 0.930 no
C28 H28 0.930 no
C29 H29 0.930 no
C30 H30 0.930 no
C31 H31 0.930 no
C33 H33 0.930 no
C34 H34 0.930 no
C35 H35 0.930 no
C36 H36 0.930 no
C37 H37 0.930 no
C38A H38A 0.93142(4) no
C38A H38B 0.92963(7) no
C38B H38C 0.93054(5) no
C38B H38D 0.92950(5) no
C39A H39 0.92935(4) no
C39B H39A 0.93000(4) no
C40A H40A 0.93086(4) no
C40A H40B 0.92866(5) no
C40B H40C 0.92985(4) no
C40B H40D 0.92955(7) no

loop_
_geom_contact_atom_site_label_1
_geom_contact_atom_site_label_2
_geom_contact_distance
_geom_contact_publ_flag
_geom_contact_site_symmetry_2
N2 C1 3.593(9) no .
C1 C4 2.800(11) no .
C2 C5 2.747(13) no .
C2 C19 2.870(11) no .
C3 C6 2.772(13) no .
C5 C7 3.304(13) no .
C5 C13 3.586(13) no .
C5 C14 3.504(13) no .
C6 C8 3.582(14) no .
C6 C14 3.113(11) no .
C6 C19 3.599(10) no .
C7 C10 2.771(14) no .
C7 C18 3.405(12) no .
C8 C11 2.752(16) no .
C9 C12 2.729(14) no .
C12 C13 3.144(12) no .
C12 C18 3.370(13) no .
C13 C16 2.788(11) no .
C14 C17 2.748(15) no .
C15 C18 2.744(13) no .
C19 C21 2.886(12) no .
C20 C23 2.803(12) no .
C21 C24 2.757(11) no .
C22 C25 2.771(12) no .
C24 C26 3.547(11) no .
C24 C31 3.561(11) no .
C24 C32 3.340(13) no .
C25 C31 3.136(10) no .
C26 C29 2.805(11) no .
C26 C33 3.211(12) no .
C27 C30 2.734(15) no .
C27 C32 3.345(11) no .
C27 C33 3.366(13) no .
C28 C31 2.750(12) no .
C32 C35 2.783(12) no .
C33 C36 2.750(13) no .
C34 C37 2.736(11) no .
N2 C34 3.514(12) no 4_454
C2 C3 3.524(12) no 3_656
C3 C2 3.524(12) no 3_656
C3 C3 3.409(11) no 3_656
C9 C39B 3.594(14) no 3_756
C15 C28 3.568(15) no 1_454
C23 C30 3.489(14) no 4_454
C23 C36 3.580(14) no 4_455
C28 C15 3.568(15) no 1_656
C28 C36 3.598(14) no 4_555
C30 C23 3.489(14) no 4_555
C34 N2 3.514(12) no 4_555
C36 C23 3.580(14) no 4_554
C36 C28 3.598(14) no 4_454
C39B C9 3.594(14) no 3_756
Pt1 H8 3.3132 no .
Pt2 H37 3.2008 no .
P1 H5 2.9637 no .
P1 H8 2.8243 no .
P1 H12 2.9306 no .
P1 H14 2.9215 no .
P1 H18 2.8509 no .
P1 H38A 3.5597(19) no .
P1 H38B 2.872(2) no .
P1 H38C 3.578(2) no .
P1 H38D 2.873(2) no .
P2 H24 2.9543 no .
P2 H27 2.8494 no .
P2 H31 2.8917 no .
P2 H33 2.9630 no .
P2 H37 2.8142 no .
P2 H40B 2.719(3) no .
P2 H40C 3.374(3) no .
P2 H40D 2.922(2) no .
N1 H2 2.6747 no .
N2 H21 2.6638 no .
C1 H3 3.2450 no .
C1 H5 3.2608 no .
C1 H14 3.3411 no .
C1 H19 2.4841 no .
C2 H4 3.2371 no .
C2 H19 2.5491 no .
C3 H5 3.2077 no .
C4 H2 3.2326 no .
C5 H3 3.2072 no .
C5 H14 2.8855 no .
C6 H2 3.2466 no .
C6 H4 3.2413 no .
C6 H8 3.5196 no .
C6 H14 2.6355 no .
C7 H5 2.9650 no .
C7 H9 3.2351 no .
C7 H11 3.2604 no .
C7 H18 3.1889 no .
C7 H38B 3.479(8) no .
C7 H38D 3.064(8) no .
C8 H10 3.2020 no .
C8 H12 3.1987 no .
C8 H38A 3.507(11) no .
C8 H38D 2.953(11) no .
C9 H11 3.2033 no .
C10 H8 3.1995 no .
C10 H12 3.2210 no .
C11 H9 3.1988 no .
C12 H5 3.1943 no .
C12 H8 3.1979 no .
C12 H10 3.2280 no .
C12 H18 3.2149 no .
C13 H5 3.5002 no .
C13 H12 2.6806 no .
C13 H15 3.2459 no .
C13 H17 3.2432 no .
C13 H38B 3.476(7) no .
C14 H5 3.4831 no .
C14 H12 3.4400 no .
C14 H16 3.2337 no .
C14 H18 3.2163 no .
C15 H17 3.2071 no .
C16 H14 3.2268 no .
C16 H18 3.2209 no .
C17 H15 3.2083 no .
C18 H12 2.8250 no .
C18 H14 3.2184 no .
C18 H16 3.2257 no .
C18 H38B 3.261(8) no .
C19 H2 2.6198 no .
C19 H21 2.6175 no .
C20 H19 2.5438 no .
C20 H22 3.2515 no .
C20 H24 3.2600 no .
C20 H31 3.3591 no .
C21 H19 2.5714 no .
C21 H23 3.2398 no .
C22 H24 3.2157 no .
C23 H21 3.2337 no .
C24 H22 3.2172 no .
C24 H31 2.9970 no .
C25 H21 3.2441 no .
C25 H23 3.2506 no .
C25 H31 2.6701 no .
C26 H24 3.4107 no .
C26 H28 3.2571 no .
C26 H30 3.2283 no .
C26 H33 2.7993 no .
C26 H40D 3.318(9) no .
C27 H29 3.2555 no .
C27 H31 3.2139 no .
C27 H33 2.9100 no .
C27 H40D 3.106(9) no .
C28 H30 3.1941 no .
C29 H27 3.2476 no .
C29 H31 3.2297 no .
C30 H28 3.1940 no .
C31 H24 3.5145 no .
C31 H27 3.2101 no .
C31 H29 3.2424 no .
C32 H24 3.0617 no .
C32 H27 3.0390 no .
C32 H34 3.2449 no .
C32 H36 3.2469 no .
C32 H40B 2.972(8) no .
C32 H40C 3.557(8) no .
C33 H24 3.1645 no .
C33 H27 3.0773 no .
C33 H35 3.2233 no .
C33 H37 3.2199 no .
C34 H36 3.2034 no .
C35 H33 3.2190 no .
C35 H37 3.2118 no .
C36 H34 3.2020 no .
C37 H33 3.2218 no .
C37 H35 3.2172 no .
C37 H40B 2.943(8) no .
C37 H40C 3.285(8) no .
C38A H18 3.5738 no .
C38A H40A 2.84365(18) no .
C38A H40B 3.39713(15) no .
C38B H8 3.4587 no .
C38B H40C 2.88771(13) no .
C38B H40D 3.4147(2) no .
C40A H37 3.4008 no .
C40A H38A 2.84630(13) no .
C40A H38B 3.39784(19) no .
C40B H27 3.5295 no .
C40B H37 3.5158 no .
C40B H38C 2.88942(19) no .
C40B H38D 3.41441(15) no .
H2 H3 2.2932 no .
H2 H19 2.0768 no .
H3 H4 2.3236 no .
H4 H5 2.2773 no .
H5 H12 3.2159 no .
H5 H14 3.0154 no .
H8 H9 2.2954 no .
H8 H38A 3.0523 no .
H8 H38D 2.6036 no .
H9 H10 2.2703 no .
H10 H11 2.3070 no .
H11 H12 2.3448 no .
H12 H18 2.8603 no .
H14 H15 2.3141 no .
H15 H16 2.2967 no .
H16 H17 2.3053 no .
H17 H18 2.2965 no .
H18 H38B 2.6495 no .
H18 H38C 3.2726 no .
H18 H38D 3.4686 no .
H19 H21 2.0702 no .
H21 H22 2.3050 no .
H22 H23 2.3080 no .
H23 H24 2.3046 no .
H24 H31 3.1156 no .
H24 H33 3.0268 no .
H27 H28 2.3171 no .
H27 H33 2.8179 no .
H27 H40A 3.4405 no .
H27 H40B 3.1261 no .
H27 H40D 2.6835 no .
H28 H29 2.3265 no .
H29 H30 2.2806 no .
H30 H31 2.3090 no .
H33 H34 2.3051 no .
H34 H35 2.2878 no .
H35 H36 2.2985 no .
H36 H37 2.2990 no .
H37 H39 3.1465 no .
H37 H40B 2.6389 no .
H37 H40C 2.8461 no .
H38A H39 2.81361(14) no .
H38A H40A 2.78098(14) no .
H38B H39 2.27699(10) no .
H38C H39A 2.8042(2) no .
H38C H40C 2.84838(14) no .
H38D H39A 2.25996(16) no .
H39 H40A 2.80989(18) no .
H39 H40B 2.27294(16) no .
H39A H40C 2.79894(14) no .
H39A H40D 2.25329(10) no .
Pt1 H9 2.9531 no 3_756
Pt1 H34 3.1399 no 4_454
Pt2 H9 3.3323 no 3_756
Pt2 H10 3.5531 no 3_756
Pt2 H34 2.9158 no 4_454
N1 H9 3.1221 no 3_756
N1 H34 3.3174 no 4_454
N2 H16 3.5989 no 1_556
N2 H17 3.2479 no 1_556
N2 H33 3.4995 no 4_454
N2 H34 2.7458 no 4_454
C2 H3 3.5119 no 3_656
C2 H38A 3.183(9) no 1_455
C3 H3 3.5790 no 3_656
C3 H38A 3.024(9) no 1_455
C3 H38D 3.254(9) no 1_455
C4 H2 3.5064 no 3_656
C4 H11 3.5926 no 3_655
C4 H12 2.9486 no 3_655
C5 H12 2.9042 no 3_655
C8 H3 3.4181 no 1_655
C8 H8 3.1940 no 3_756
C8 H39A 3.236(11) no 3_756
C9 H3 3.5057 no 1_655
C9 H4 3.5032 no 1_655
C9 H39A 2.745(14) no 3_756
C10 H15 3.1515 no 3_655
C10 H17 3.1525 no 3_755
C10 H18 3.2532 no 3_755
C10 H39A 3.395(15) no 3_756
C11 H14 3.0489 no 3_655
C11 H15 3.1944 no 3_655
C11 H18 3.3089 no 3_755
C12 H4 3.4975 no 3_655
C12 H5 3.4269 no 3_655
C12 H14 3.2500 no 3_655
C13 H5 3.4505 no 3_655
C13 H35 3.1943 no 4_454
C14 H5 3.1417 no 3_655
C14 H11 3.5957 no 3_655
C14 H28 3.2610 no 1_454
C14 H35 3.5430 no 4_454
C15 H5 3.1990 no 3_655
C15 H27 3.5497 no 1_454
C15 H28 3.2504 no 1_454
C15 H40A 3.337(9) no 1_454
C15 H40D 3.378(9) no 1_454
C16 H2 3.5937 no 1_554
C16 H4 3.4192 no 3_655
C16 H5 3.5465 no 3_655
C16 H19 3.5173 no 1_554
C16 H40A 3.275(9) no 1_454
C16 H40D 3.476(9) no 1_454
C17 H4 3.0400 no 3_655
C17 H10 3.1814 no 3_755
C17 H31 3.1375 no 1_554
C17 H35 3.3339 no 4_454
C18 H4 3.2754 no 3_655
C18 H10 3.3879 no 3_755
C18 H30 3.1998 no 1_554
C18 H35 3.0845 no 4_454
C19 H16 3.3033 no 1_556
C19 H17 3.4184 no 1_556
C19 H34 3.1278 no 4_454
C20 H16 3.4107 no 1_556
C20 H17 3.4547 no 1_556
C20 H33 3.0940 no 4_454
C20 H34 3.3626 no 4_454
C21 H16 3.1462 no 1_556
C21 H24 3.5314 no 4_454
C21 H33 3.2502 no 4_454
C21 H40C 3.424(8) no 1_455
C22 H36 3.2292 no 4_455
C22 H40B 3.530(9) no 1_455
C22 H40C 3.578(9) no 1_455
C23 H36 2.8746 no 4_455
C23 H37 3.3093 no 4_455
C24 H36 3.1558 no 4_455
C25 H33 3.4200 no 4_454
C26 H10 3.4077 no 3_756
C27 H15 3.2130 no 1_656
C28 H14 3.5391 no 1_656
C28 H15 3.2402 no 1_656
C29 H11 3.5372 no 3_756
C29 H23 3.3634 no 4_555
C29 H24 3.4910 no 4_555
C29 H38B 3.361(10) no 1_556
C29 H38C 2.987(11) no 1_556
C29 H39 3.494(11) no 1_556
C30 H10 3.4571 no 3_756
C30 H18 3.2304 no 1_556
C30 H23 3.0938 no 4_555
C30 H35 3.2545 no 4_455
C30 H38B 3.070(10) no 1_556
C30 H38C 2.891(10) no 1_556
C30 H39 3.226(10) no 1_556
C31 H10 3.2629 no 3_756
C31 H17 3.1573 no 1_556
C31 H35 3.4284 no 4_455
C32 H22 3.3952 no 1_655
C33 H28 3.5496 no 4_454
C33 H37 3.5263 no 4_555
C34 H28 3.1833 no 4_454
C34 H37 3.4956 no 4_555
C34 H39 3.333(9) no 4_555
C35 H22 3.3940 no 1_655
C35 H28 2.8613 no 4_454
C35 H30 3.2402 no 4_554
C35 H31 3.3517 no 4_554
C36 H22 3.1376 no 1_655
C36 H23 3.5284 no 4_554
C36 H27 3.2529 no 4_454
C36 H28 2.9351 no 4_454
C36 H31 3.3241 no 4_554
C37 H22 3.1199 no 1_655
C37 H23 3.4087 no 4_554
C37 H27 3.4092 no 4_454
C37 H28 3.3259 no 4_454
C38A H2 3.4654 no 1_655
C38A H3 3.4264 no 1_655
C38A H29 3.0733 no 1_554
C38A H30 2.9342 no 1_554
C38B H2 3.3515 no 1_655
C38B H3 3.2739 no 1_655
C38B H29 3.2238 no 1_554
C38B H30 3.1520 no 1_554
C39A H29 3.1579 no 1_554
C39A H30 3.0688 no 1_554
C39A H34 3.4074 no 4_454
C39B H2 3.2735 no 1_655
C39B H9 3.2003 no 3_756
C40A H16 3.3579 no 1_656
C40A H21 3.0912 no 1_655
C40A H22 3.5645 no 1_655
C40B H15 3.4255 no 1_656
C40B H16 3.2458 no 1_656
C40B H21 3.1432 no 1_655
H2 C4 3.5064 no 3_656
H2 C16 3.5937 no 1_556
H2 C38A 3.4654 no 1_455
H2 C38B 3.3515 no 1_455
H2 C39B 3.2735 no 1_455
H2 H4 3.4652 no 3_656
H2 H16 3.0460 no 1_556
H2 H38A 2.8675 no 1_455
H2 H38D 3.4712 no 1_455
H2 H39A 3.3207 no 1_455
H2 H40A 3.4085 no 1_455
H3 C2 3.5119 no 3_656
H3 C3 3.5790 no 3_656
H3 C8 3.4181 no 1_455
H3 C9 3.5057 no 1_455
H3 C38A 3.4264 no 1_455
H3 C38B 3.2739 no 1_455
H3 H8 3.1969 no 1_455
H3 H9 3.3440 no 1_455
H3 H38A 2.5849 no 1_455
H3 H38D 2.7561 no 1_455
H3 H39A 3.5012 no 1_455
H4 C9 3.5032 no 1_455
H4 C12 3.4975 no 3_655
H4 C16 3.4192 no 3_655
H4 C17 3.0400 no 3_655
H4 C18 3.2754 no 3_655
H4 H2 3.4652 no 3_656
H4 H9 3.4598 no 1_455
H4 H12 2.6683 no 3_655
H4 H17 3.1630 no 3_655
H4 H18 3.5297 no 3_655
H5 C12 3.4269 no 3_655
H5 C13 3.4505 no 3_655
H5 C14 3.1417 no 3_655
H5 C15 3.1990 no 3_655
H5 C16 3.5465 no 3_655
H5 H12 2.5978 no 3_655
H5 H14 3.4230 no 3_655
H5 H15 3.5094 no 3_655
H8 C8 3.1940 no 3_756
H8 H3 3.1969 no 1_655
H8 H8 2.3514 no 3_756
H8 H9 3.3412 no 3_756
H8 H39A 3.3209 no 3_756
H9 Pt1 2.9531 no 3_756
H9 Pt2 3.3323 no 3_756
H9 N1 3.1221 no 3_756
H9 C39B 3.2003 no 3_756
H9 H3 3.3440 no 1_655
H9 H4 3.4598 no 1_655
H9 H8 3.3412 no 3_756
H9 H17 3.5470 no 3_755
H9 H39A 2.4852 no 3_756
H10 Pt2 3.5531 no 3_756
H10 C17 3.1814 no 3_755
H10 C18 3.3879 no 3_755
H10 C26 3.4077 no 3_756
H10 C30 3.4571 no 3_756
H10 C31 3.2629 no 3_756
H10 H15 3.2581 no 3_655
H10 H17 2.4784 no 3_755
H10 H18 2.8938 no 3_755
H10 H31 3.5444 no 3_756
H10 H39A 3.5421 no 3_756
H11 C4 3.5926 no 3_655
H11 C14 3.5957 no 3_655
H11 C29 3.5372 no 3_756
H11 H14 2.8266 no 3_655
H11 H15 3.4046 no 3_655
H11 H18 2.9533 no 3_755
H11 H29 3.5944 no 3_756
H11 H38B 3.5677 no 3_755
H12 C4 2.9486 no 3_655
H12 C5 2.9042 no 3_655
H12 H4 2.6683 no 3_655
H12 H5 2.5978 no 3_655
H12 H14 3.1401 no 3_655
H14 C11 3.0489 no 3_655
H14 C12 3.2500 no 3_655
H14 C28 3.5391 no 1_454
H14 H5 3.4230 no 3_655
H14 H11 2.8266 no 3_655
H14 H12 3.1401 no 3_655
H14 H28 3.1873 no 1_454
H15 C10 3.1515 no 3_655
H15 C11 3.1944 no 3_655
H15 C27 3.2130 no 1_454
H15 C28 3.2402 no 1_454
H15 C40B 3.4255 no 1_454
H15 H5 3.5094 no 3_655
H15 H10 3.2581 no 3_655
H15 H11 3.4046 no 3_655
H15 H27 3.1220 no 1_454
H15 H28 3.1712 no 1_454
H15 H39A 3.2369 no 1_454
H15 H40A 2.7501 no 1_454
H15 H40D 2.7125 no 1_454
H16 N2 3.5989 no 1_554
H16 C19 3.3033 no 1_554
H16 C20 3.4107 no 1_554
H16 C21 3.1462 no 1_554
H16 C40A 3.3579 no 1_454
H16 C40B 3.2458 no 1_454
H16 H2 3.0460 no 1_554
H16 H19 2.7428 no 1_554
H16 H21 2.9932 no 1_554
H16 H40A 2.6297 no 1_454
H16 H40D 2.9135 no 1_454
H17 N2 3.2479 no 1_554
H17 C10 3.1525 no 3_755
H17 C19 3.4184 no 1_554
H17 C20 3.4547 no 1_554
H17 C31 3.1573 no 1_554
H17 H4 3.1630 no 3_655
H17 H9 3.5470 no 3_755
H17 H10 2.4784 no 3_755
H17 H19 3.4799 no 1_554
H17 H31 2.7394 no 1_554
H18 C10 3.2532 no 3_755
H18 C11 3.3089 no 3_755
H18 C30 3.2304 no 1_554
H18 H4 3.5297 no 3_655
H18 H10 2.8938 no 3_755
H18 H11 2.9533 no 3_755
H18 H30 2.7663 no 1_554
H18 H31 3.5678 no 1_554
H18 H35 3.3803 no 4_454
H19 C16 3.5173 no 1_556
H19 H16 2.7428 no 1_556
H19 H17 3.4799 no 1_556
H19 H29 3.5618 no 1_454
H21 C40A 3.0912 no 1_455
H21 C40B 3.1432 no 1_455
H21 H16 2.9932 no 1_556
H21 H24 3.2699 no 4_454
H21 H33 3.5260 no 4_454
H21 H40A 3.1880 no 1_455
H21 H40B 3.0662 no 1_455
H21 H40C 2.7435 no 1_455
H21 H40D 3.4073 no 1_455
H22 C32 3.3952 no 1_455
H22 C35 3.3940 no 1_455
H22 C36 3.1376 no 1_455
H22 C37 3.1199 no 1_455
H22 C40A 3.5645 no 1_455
H22 H24 3.4087 no 4_454
H22 H27 3.5735 no 1_455
H22 H36 3.4925 no 1_455
H22 H36 3.5677 no 4_455
H22 H37 3.4526 no 1_455
H22 H40B 2.9214 no 1_455
H22 H40C 3.0524 no 1_455
H22 H40D 3.5491 no 1_455
H23 C29 3.3634 no 4_454
H23 C30 3.0938 no 4_454
H23 C36 3.5284 no 4_455
H23 C37 3.4087 no 4_455
H23 H29 3.4712 no 4_454
H23 H30 3.0521 no 4_454
H23 H36 3.0142 no 4_455
H23 H37 2.7602 no 4_455
H23 H39 2.8226 no 4_455
H23 H40C 3.3877 no 4_455
H24 C21 3.5314 no 4_555
H24 C29 3.4910 no 4_454
H24 H21 3.2699 no 4_555
H24 H22 3.4087 no 4_555
H24 H29 3.4590 no 4_454
H24 H36 3.4633 no 4_455
H27 C15 3.5497 no 1_656
H27 C36 3.2529 no 4_555
H27 C37 3.4092 no 4_555
H27 H15 3.1220 no 1_656
H27 H22 3.5735 no 1_655
H27 H36 3.0786 no 4_555
H27 H37 3.3567 no 4_555
H28 C14 3.2610 no 1_656
H28 C15 3.2504 no 1_656
H28 C33 3.5496 no 4_555
H28 C34 3.1833 no 4_555
H28 C35 2.8613 no 4_555
H28 C36 2.9351 no 4_555
H28 C37 3.3259 no 4_555
H28 H14 3.1873 no 1_656
H28 H15 3.1712 no 1_656
H28 H35 3.1580 no 4_555
H28 H36 3.2667 no 4_555
H29 C38A 3.0733 no 1_556
H29 C38B 3.2238 no 1_556
H29 C39A 3.1579 no 1_556
H29 H11 3.5944 no 3_756
H29 H19 3.5618 no 1_656
H29 H23 3.4712 no 4_555
H29 H24 3.4590 no 4_555
H29 H38A 3.5659 no 1_556
H29 H38B 2.9836 no 1_556
H29 H38C 2.4798 no 1_556
H29 H39 3.0862 no 1_556
H30 C18 3.1998 no 1_556
H30 C35 3.2402 no 4_455
H30 C38A 2.9342 no 1_556
H30 C38B 3.1520 no 1_556
H30 C39A 3.0688 no 1_556
H30 H18 2.7663 no 1_556
H30 H23 3.0521 no 4_555
H30 H35 2.5592 no 4_455
H30 H38B 2.3542 no 1_556
H30 H38C 2.2452 no 1_556
H30 H39 2.5465 no 1_556
H31 C17 3.1375 no 1_556
H31 C35 3.3517 no 4_455
H31 C36 3.3241 no 4_455
H31 H10 3.5444 no 3_756
H31 H17 2.7394 no 1_556
H31 H18 3.5678 no 1_556
H31 H35 2.9091 no 4_455
H31 H36 2.8582 no 4_455
H33 N2 3.4995 no 4_555
H33 C20 3.0940 no 4_555
H33 C21 3.2502 no 4_555
H33 C25 3.4200 no 4_555
H33 H21 3.5260 no 4_555
H33 H37 3.2724 no 4_555
H34 Pt1 3.1399 no 4_555
H34 Pt2 2.9158 no 4_555
H34 N1 3.3174 no 4_555
H34 N2 2.7458 no 4_555
H34 C19 3.1278 no 4_555
H34 C20 3.3626 no 4_555
H34 C39A 3.4074 no 4_555
H34 H37 3.2209 no 4_555
H34 H39 2.7341 no 4_555
H35 C13 3.1943 no 4_555
H35 C14 3.5430 no 4_555
H35 C17 3.3339 no 4_555
H35 C18 3.0845 no 4_555
H35 C30 3.2545 no 4_554
H35 C31 3.4284 no 4_554
H35 H18 3.3803 no 4_555
H35 H28 3.1580 no 4_454
H35 H30 2.5592 no 4_554
H35 H31 2.9091 no 4_554
H35 H38B 3.5844 no 4_555
H35 H39 3.2933 no 4_555
H36 C22 3.2292 no 4_554
H36 C23 2.8746 no 4_554
H36 C24 3.1558 no 4_554
H36 H22 3.4925 no 1_655
H36 H22 3.5677 no 4_554
H36 H23 3.0142 no 4_554
H36 H24 3.4633 no 4_554
H36 H27 3.0786 no 4_454
H36 H28 3.2667 no 4_454
H36 H31 2.8582 no 4_554
H37 C23 3.3093 no 4_554
H37 C33 3.5263 no 4_454
H37 C34 3.4956 no 4_454
H37 H22 3.4526 no 1_655
H37 H23 2.7602 no 4_554
H37 H27 3.3567 no 4_454
H37 H33 3.2724 no 4_454
H37 H34 3.2209 no 4_454
H38A C2 3.183(9) no 1_655
H38A C3 3.024(9) no 1_655
H38A H2 2.8675 no 1_655
H38A H3 2.5849 no 1_655
H38A H29 3.5659 no 1_554
H38B C29 3.361(10) no 1_554
H38B C30 3.070(10) no 1_554
H38B H11 3.5677 no 3_755
H38B H29 2.9836 no 1_554
H38B H30 2.3542 no 1_554
H38B H35 3.5844 no 4_454
H38C C29 2.987(11) no 1_554
H38C C30 2.891(10) no 1_554
H38C H29 2.4798 no 1_554
H38C H30 2.2452 no 1_554
H38D C3 3.254(9) no 1_655
H38D H2 3.4712 no 1_655
H38D H3 2.7561 no 1_655
H39 C29 3.494(11) no 1_554
H39 C30 3.226(10) no 1_554
H39 C34 3.333(9) no 4_454
H39 H23 2.8226 no 4_554
H39 H29 3.0862 no 1_554
H39 H30 2.5465 no 1_554
H39 H34 2.7341 no 4_454
H39 H35 3.2933 no 4_454
H39A C8 3.236(11) no 3_756
H39A C9 2.745(14) no 3_756
H39A C10 3.395(15) no 3_756
H39A H2 3.3207 no 1_655
H39A H3 3.5012 no 1_655
H39A H8 3.3209 no 3_756
H39A H9 2.4852 no 3_756
H39A H10 3.5421 no 3_756
H39A H15 3.2369 no 1_656
H40A C15 3.337(9) no 1_656
H40A C16 3.275(9) no 1_656
H40A H2 3.4085 no 1_655
H40A H15 2.7501 no 1_656
H40A H16 2.6297 no 1_656
H40A H21 3.1880 no 1_655
H40B C22 3.530(9) no 1_655
H40B H21 3.0662 no 1_655
H40B H22 2.9214 no 1_655
H40C C21 3.424(8) no 1_655
H40C C22 3.578(9) no 1_655
H40C H21 2.7435 no 1_655
H40C H22 3.0524 no 1_655
H40C H23 3.3877 no 4_554
H40D C15 3.378(9) no 1_656
H40D C16 3.476(9) no 1_656
H40D H15 2.7125 no 1_656
H40D H16 2.9135 no 1_656
H40D H21 3.4073 no 1_655
H40D H22 3.5491 no 1_655

loop_
_geom_torsion_atom_site_label_1
_geom_torsion_atom_site_label_2
_geom_torsion_atom_site_label_3
_geom_torsion_atom_site_label_4
_geom_torsion
_geom_torsion_publ_flag
Pt2 Pt1 N1 C1 -167.0(4) no
Pt2 Pt1 N1 C19 16.2(4) no
N1 Pt1 Pt2 N2 -12.62(16) no
N1 Pt1 Pt2 C39A -167.62(16) no
N1 Pt1 Pt2 C39B 154.74(16) no
N1 Pt1 Pt2 C40A 172.27(16) no
N1 Pt1 Pt2 C40B 167.32(16) no
Pt2 Pt1 C38A C39A -18.1 no
C38A Pt1 Pt2 N2 167.858(11) no
C38A Pt1 Pt2 C39A 12.9 no
C38A Pt1 Pt2 C39B -24.8 no
C38A Pt1 Pt2 C40A -7.256(11) no
C38A Pt1 Pt2 C40B -12.202(11) no
Pt2 Pt1 C38B C39B 27.3 no
C38B Pt1 Pt2 N2 173.916(12) no
C38B Pt1 Pt2 C39A 18.9 no
C38B Pt1 Pt2 C39B -18.7 no
C38B Pt1 Pt2 C40A -1.198(11) no
C38B Pt1 Pt2 C40B -6.144(12) no
Pt2 Pt1 C39A Pt2 -0.0 no
Pt2 Pt1 C39A C38A 157.8 no
Pt2 Pt1 C39A C40A 34.0 no
C39A Pt1 Pt2 N2 154.997(12) no
C39A Pt1 Pt2 C39A 0.0 no
C39A Pt1 Pt2 C39B -37.6 no
C39A Pt1 Pt2 C40A -20.1 no
C39A Pt1 Pt2 C40B -25.1 no
Pt2 Pt1 C39B Pt2 0.0 no
Pt2 Pt1 C39B C38B -147.189(11) no
Pt2 Pt1 C39B C40B -21.165(11) no
C39B Pt1 Pt2 N2 -167.364(13) no
C39B Pt1 Pt2 C39A 37.6 no
C39B Pt1 Pt2 C39B -0.0 no
C39B Pt1 Pt2 C40A 17.5 no
C39B Pt1 Pt2 C40B 12.6 no
P1 Pt1 N1 C1 18.8(4) no
P1 Pt1 N1 C19 -157.9(4) no
N1 Pt1 P1 C6 -15.50(17) no
N1 Pt1 P1 C7 -131.7(2) no
N1 Pt1 P1 C13 98.04(19) no
P1 Pt1 C38A C39A 156.03(5) no
C38A Pt1 P1 C6 164.58(6) no
C38A Pt1 P1 C7 48.35(13) no
C38A Pt1 P1 C13 -81.88(11) no
P1 Pt1 C38B C39B -157.31(6) no
C38B Pt1 P1 C6 158.44(6) no
C38B Pt1 P1 C7 42.20(13) no
C38B Pt1 P1 C13 -88.02(11) no
P1 Pt1 C39A Pt2 168.56(7) no
P1 Pt1 C39A C38A -33.60(7) no
P1 Pt1 C39A C40A -157.46(7) no
C39A Pt1 P1 C6 -175.91(3) no
C39A Pt1 P1 C7 67.86(14) no
C39A Pt1 P1 C13 -62.37(14) no
P1 Pt1 C39B Pt2 179.61(8) no
P1 Pt1 C39B C38B 32.42(8) no
P1 Pt1 C39B C40B 158.44(8) no
C39B Pt1 P1 C6 139.42(6) no
C39B Pt1 P1 C7 23.19(17) no
C39B Pt1 P1 C13 -107.04(10) no
N1 Pt1 C39A Pt2 18.9(3) no
N1 Pt1 C39A C38A 176.7(3) no
N1 Pt1 C39A C40A 52.9(3) no
C39A Pt1 N1 C1 177.40(17) no
C39A Pt1 N1 C19 0.6(6) no
N1 Pt1 C39B Pt2 -37.3(3) no
N1 Pt1 C39B C38B 175.6(3) no
N1 Pt1 C39B C40B -58.4(3) no
C39B Pt1 N1 C1 -136.1(3) no
C39B Pt1 N1 C19 47.1(5) no
C38A Pt1 C39A Pt2 -157.8 no
C38A Pt1 C39A C38A 0.0 no
C38A Pt1 C39A C40A -123.9 no
C39A Pt1 C38A C39A 0.0 no
C38A Pt1 C39B Pt2 139.0 no
C38A Pt1 C39B C38B -8.2 no
C38A Pt1 C39B C40B 117.8 no
C39B Pt1 C38A C39A -51.8 no
C38B Pt1 C39A Pt2 -148.3 no
C38B Pt1 C39A C38A 9.5 no
C38B Pt1 C39A C40A -114.3 no
C39A Pt1 C38B C39B 52.9 no
C38B Pt1 C39B Pt2 147.2 no
C38B Pt1 C39B C38B 0.0 no
C38B Pt1 C39B C40B 126.0 no
C39B Pt1 C38B C39B 0.0 no
C39A Pt1 C39B Pt2 75.8 no
C39A Pt1 C39B C38B -71.4 no
C39A Pt1 C39B C40B 54.6 no
C39B Pt1 C39A Pt2 -83.0 no
C39B Pt1 C39A C38A 74.9 no
C39B Pt1 C39A C40A -49.0 no
Pt1 Pt2 N2 C19 14.9(4) no
Pt1 Pt2 N2 C20 -164.0(4) no
Pt1 Pt2 C39A Pt1 0.0 no
Pt1 Pt2 C39A C38A -22.5 no
Pt1 Pt2 C39A C40A -144.9 no
Pt1 Pt2 C39B Pt1 -0.0 no
Pt1 Pt2 C39B C38B 31.185(11) no
Pt1 Pt2 C39B C40B 158.044(12) no
Pt1 Pt2 C40A C39A 28.9 no
Pt1 Pt2 C40B C39B -18.1 no
P2 Pt2 N2 C19 -167.6(4) no
P2 Pt2 N2 C20 13.5(4) no
N2 Pt2 P2 C25 -9.57(17) no
N2 Pt2 P2 C26 104.97(19) no
N2 Pt2 P2 C32 -126.57(18) no
P2 Pt2 C39A Pt1 -170.82(6) no
P2 Pt2 C39A C38A 166.70(6) no
P2 Pt2 C39A C40A 44.26(6) no
C39A Pt2 P2 C25 139.90(6) no
C39A Pt2 P2 C26 -105.56(10) no
C39A Pt2 P2 C32 22.91(12) no
P2 Pt2 C39B Pt1 -179.87(7) no
P2 Pt2 C39B C38B -148.69(7) no
P2 Pt2 C39B C40B -21.83(7) no
C39B Pt2 P2 C25 -176.99(3) no
C39B Pt2 P2 C26 -62.44(14) no
C39B Pt2 P2 C32 66.02(11) no
P2 Pt2 C40A C39A -147.59(5) no
C40A Pt2 P2 C25 165.16(7) no
C40A Pt2 P2 C26 -80.29(10) no
C40A Pt2 P2 C32 48.17(9) no
P2 Pt2 C40B C39B 164.44(5) no
C40B Pt2 P2 C25 170.27(7) no
C40B Pt2 P2 C26 -75.19(10) no
C40B Pt2 P2 C32 53.28(9) no
N2 Pt2 C39A Pt1 -37.0(3) no
N2 Pt2 C39A C38A -59.4(3) no
N2 Pt2 C39A C40A 178.1(3) no
C39A Pt2 N2 C19 45.4(5) no
C39A Pt2 N2 C20 -133.5(3) no
N2 Pt2 C39B Pt1 19.7(3) no
N2 Pt2 C39B C38B 50.9(3) no
N2 Pt2 C39B C40B 177.7(3) no
C39B Pt2 N2 C19 -1.4(6) no
C39B Pt2 N2 C20 179.67(17) no
C39A Pt2 C39B Pt1 -81.0 no
C39A Pt2 C39B C38B -49.8 no
C39A Pt2 C39B C40B 77.1 no
C39B Pt2 C39A Pt1 77.8 no
C39B Pt2 C39A C38A 55.4 no
C39B Pt2 C39A C40A -67.1 no
C39A Pt2 C40A C39A -0.0 no
C40A Pt2 C39A Pt1 144.9 no
C40A Pt2 C39A C38A 122.4 no
C40A Pt2 C39A C40A 0.0 no
C39A Pt2 C40B C39B -51.5 no
C40B Pt2 C39A Pt1 139.1 no
C40B Pt2 C39A C38A 116.6 no
C40B Pt2 C39A C40A -5.8 no
C39B Pt2 C40A C39A 53.9 no
C40A Pt2 C39B Pt1 -149.5 no
C40A Pt2 C39B C38B -118.3 no
C40A Pt2 C39B C40B 8.6 no
C39B Pt2 C40B C39B 0.0 no
C40B Pt2 C39B Pt1 -158.0 no
C40B Pt2 C39B C38B -126.9 no
C40B Pt2 C39B C40B 0.0 no
Pt1 P1 C6 C1 14.3(5) no
Pt1 P1 C6 C5 -164.3(5) no
Pt1 P1 C7 C8 32.1(8) no
Pt1 P1 C7 C12 -148.0(5) no
Pt1 P1 C13 C14 -105.2(5) no
Pt1 P1 C13 C18 73.2(6) no
C6 P1 C7 C8 -81.6(6) no
C6 P1 C7 C12 98.3(7) no
C7 P1 C6 C1 141.4(5) no
C7 P1 C6 C5 -37.2(6) no
C6 P1 C13 C14 5.9(7) no
C6 P1 C13 C18 -175.7(5) no
C13 P1 C6 C1 -107.8(5) no
C13 P1 C6 C5 73.5(6) no
C7 P1 C13 C14 117.4(6) no
C7 P1 C13 C18 -64.2(6) no
C13 P1 C7 C8 167.4(6) no
C13 P1 C7 C12 -12.7(8) no
Pt2 P2 C25 C20 6.8(5) no
Pt2 P2 C25 C24 -169.8(5) no
Pt2 P2 C26 C27 78.7(5) no
Pt2 P2 C26 C31 -92.9(6) no
Pt2 P2 C32 C33 -153.0(5) no
Pt2 P2 C32 C37 26.9(6) no
C25 P2 C26 C27 -169.1(5) no
C25 P2 C26 C31 19.4(7) no
C26 P2 C25 C20 -114.1(5) no
C26 P2 C25 C24 69.4(6) no
C25 P2 C32 C33 92.2(6) no
C25 P2 C32 C37 -87.9(6) no
C32 P2 C25 C20 132.9(5) no
C32 P2 C25 C24 -43.7(7) no
C26 P2 C32 C33 -20.7(7) no
C26 P2 C32 C37 159.2(5) no
C32 P2 C26 C27 -56.0(6) no
C32 P2 C26 C31 132.4(6) no
Pt1 N1 C1 C2 163.0(4) no
Pt1 N1 C1 C6 -14.2(7) no
Pt1 N1 C19 N2 -9.7(9) no
C1 N1 C19 N2 173.6(6) no
C19 N1 C1 C2 -20.1(9) no
C19 N1 C1 C6 162.7(6) no
Pt2 N2 C19 N1 -7.2(9) no
Pt2 N2 C20 C21 165.7(5) no
Pt2 N2 C20 C25 -12.8(8) no
C19 N2 C20 C21 -13.1(10) no
C19 N2 C20 C25 168.3(6) no
C20 N2 C19 N1 171.6(6) no
N1 C1 C2 C3 -176.8(6) no
N1 C1 C6 P1 -1.7(8) no
N1 C1 C6 C5 177.0(5) no
C2 C1 C6 P1 -179.1(6) no
C2 C1 C6 C5 -0.4(9) no
C6 C1 C2 C3 0.4(10) no
C1 C2 C3 C4 -1.3(11) no
C2 C3 C4 C5 2.2(11) no
C3 C4 C5 C6 -2.2(11) no
C4 C5 C6 P1 179.9(6) no
C4 C5 C6 C1 1.3(11) no
P1 C7 C8 C9 177.2(7) no
P1 C7 C12 C11 -177.9(6) no
C8 C7 C12 C11 1.9(14) no
C12 C7 C8 C9 -2.7(15) no
C7 C8 C9 C10 -0.7(19) no
C8 C9 C10 C11 4.9(19) no
C9 C10 C11 C12 -5.6(18) no
C10 C11 C12 C7 2.1(16) no
P1 C13 C14 C15 177.1(5) no
P1 C13 C18 C17 -177.1(6) no
C14 C13 C18 C17 1.4(12) no
C18 C13 C14 C15 -1.3(12) no
C13 C14 C15 C16 -0.0(14) no
C14 C15 C16 C17 1.3(14) no
C15 C16 C17 C18 -1.2(14) no
C16 C17 C18 C13 -0.2(14) no
N2 C20 C21 C22 179.6(6) no
N2 C20 C25 P2 3.0(9) no
N2 C20 C25 C24 179.7(6) no
C21 C20 C25 P2 -175.6(6) no
C21 C20 C25 C24 1.1(11) no
C25 C20 C21 C22 -1.9(11) no
C20 C21 C22 C23 1.2(13) no
C21 C22 C23 C24 0.4(14) no
C22 C23 C24 C25 -1.1(14) no
C23 C24 C25 P2 176.8(7) no
C23 C24 C25 C20 0.4(12) no
P2 C26 C27 C28 -171.2(6) no
P2 C26 C31 C30 168.9(5) no
C27 C26 C31 C30 -2.7(12) no
C31 C26 C27 C28 0.7(12) no
C26 C27 C28 C29 0.2(14) no
C27 C28 C29 C30 0.9(14) no
C28 C29 C30 C31 -3.0(14) no
C29 C30 C31 C26 4.0(14) no
P2 C32 C33 C34 -179.1(5) no
P2 C32 C37 C36 178.7(5) no
C33 C32 C37 C36 -1.4(11) no
C37 C32 C33 C34 1.0(12) no
C32 C33 C34 C35 -0.4(13) no
C33 C34 C35 C36 -0.1(13) no
C34 C35 C36 C37 -0.2(13) no
C35 C36 C37 C32 1.0(13) no
Pt1 C38A C39A Pt1 0.0 no
Pt1 C38A C39A Pt2 24.3 no
Pt1 C38A C39A C40A 100.6 no
Pt1 C38B C39B Pt1 -0.0 no
Pt1 C38B C39B Pt2 -33.6 no
Pt1 C38B C39B C40B -102.5 no
Pt1 C39A C40A Pt2 -36.6 no
Pt2 C39A C40A Pt2 0.0 no
C38A C39A C40A Pt2 -108.1 no
Pt1 C39B C40B Pt2 23.1 no
Pt2 C39B C40B Pt2 0.0 no
C38B C39B C40B Pt2 96.7 no
